data_2017497
loop_
_publ_author_name
'Ravikumar, Krishnan'
'Sridhar, Balasubramanian'

_publ_section_title
;
 Granisetron, an antiemetic drug, and its cobalt complex
;
_journal_coeditor_code DN3133
_journal_issue 2
_journal_name_full 'Acta Crystallographica Section C'
_journal_page_first m35
_journal_page_last m39
_journal_paper_doi 10.1107/S0108270109055449
_journal_volume 66
_journal_year 2010
_chemical_formula_iupac 'C18 H24 N4 O'
_chemical_formula_moiety 'C18 H24 N4 O'
_chemical_formula_sum 'C18 H24 N4 O'
_chemical_formula_weight 312.41
_chemical_name_common Granisetron
_chemical_name_systematic
;
1-methyl-<i>N</i>-(9-methyl-9-azabicyclo[3.3.1]nonan-7-yl)indazole-
3-carboxamide
;
_space_group_IT_number 61
_symmetry_cell_setting orthorhombic
_symmetry_space_group_name_Hall '-P 2ac 2ab'
_symmetry_space_group_name_H-M 'P b c a'
_atom_sites_solution_hydrogens geom
_atom_sites_solution_primary direct
_atom_sites_solution_secondary difmap
_audit_creation_method SHELXL-97
_cell_angle_alpha 90.00
_cell_angle_beta 90.00
_cell_angle_gamma 90.00
_cell_formula_units_Z 8
_cell_length_a 13.7930(12)
_cell_length_b 13.5544(12)
_cell_length_c 17.9574(16)
_cell_measurement_reflns_used 6917
_cell_measurement_temperature 294(2)
_cell_measurement_theta_max 27.53
_cell_measurement_theta_min 2.39
_cell_volume 3357.2(5)
_computing_cell_refinement 'SAINT (Bruker, 2001)'
_computing_data_collection 'SMART (Bruker, 2001)'
_computing_data_reduction 'SAINT (Bruker, 2001)'
_computing_molecular_graphics
;
DIAMOND (Brandenburg & Putz, 2005) and Mercury (Macrae <i>et al.</i>,
2008)'
;
_computing_publication_material 'SHELXL97 (Sheldrick, 2008)'
_computing_structure_refinement 'SHELXL97 (Sheldrick, 2008)'
_computing_structure_solution 'SHELXS97 (Sheldrick, 2008)'
_diffrn_ambient_temperature 294(2)
_diffrn_measured_fraction_theta_full 0.999
_diffrn_measured_fraction_theta_max 0.999
_diffrn_measurement_device 'Bruker SMART APEX CCD area-detector'
_diffrn_measurement_device_type 'Bruker SMART APEX CCD area-detector'
_diffrn_measurement_method '\w scan'
_diffrn_radiation_monochromator graphite
_diffrn_radiation_source 'sealed tube'
_diffrn_radiation_type MoK\a
_diffrn_radiation_wavelength 0.71073
_diffrn_reflns_av_R_equivalents 0.0386
_diffrn_reflns_av_sigmaI/netI 0.0210
_diffrn_reflns_limit_h_max 16
_diffrn_reflns_limit_h_min -16
_diffrn_reflns_limit_k_max 16
_diffrn_reflns_limit_k_min -16
_diffrn_reflns_limit_l_max 21
_diffrn_reflns_limit_l_min -21
_diffrn_reflns_number 29671
_diffrn_reflns_theta_full 25.00
_diffrn_reflns_theta_max 25.00
_diffrn_reflns_theta_min 2.27
_diffrn_standards_number 0
_exptl_absorpt_coefficient_mu 0.079
_exptl_absorpt_correction_type none
_exptl_crystal_colour colorless
_exptl_crystal_density_diffrn 1.236
_exptl_crystal_density_method 'not measured'
_exptl_crystal_description block
_exptl_crystal_F_000 1344
_exptl_crystal_size_max 0.18
_exptl_crystal_size_mid 0.16
_exptl_crystal_size_min 0.09
_refine_diff_density_max 0.186
_refine_diff_density_min -0.151
_refine_ls_extinction_method none
_refine_ls_goodness_of_fit_ref 1.068
_refine_ls_hydrogen_treatment mixed
_refine_ls_matrix_type full
_refine_ls_number_parameters 214
_refine_ls_number_reflns 2950
_refine_ls_number_restraints 0
_refine_ls_restrained_S_all 1.068
_refine_ls_R_factor_all 0.0491
_refine_ls_R_factor_gt 0.0430
_refine_ls_shift/su_max 0.001
_refine_ls_shift/su_mean 0.000
_refine_ls_structure_factor_coef Fsqd
_refine_ls_weighting_details 'calc w=1/[\s^2^(Fo^2^)+(0.0662P)^2^+0.7860P] where P=(Fo^2^+2Fc^2^)/3'
_refine_ls_weighting_scheme calc
_refine_ls_wR_factor_gt 0.1179
_refine_ls_wR_factor_ref 0.1283
_reflns_number_gt 2559
_reflns_number_total 2950
_reflns_threshold_expression I>2\s(I)
_cod_data_source_file dn3133.cif
_cod_data_source_block I
_cod_original_sg_symbol_H-M 'P bca'
_cod_database_code 2017497
_cod_database_fobs_code 2017497

loop_
_symmetry_equiv_pos_as_xyz
'x, y, z'
'-x+1/2, -y, z+1/2'
'-x, y+1/2, -z+1/2'
'x+1/2, -y+1/2, -z'
'-x, -y, -z'
'x-1/2, y, -z-1/2'
'x, -y-1/2, z-1/2'
'-x-1/2, y-1/2, z'

loop_
_atom_site_type_symbol
_atom_site_label
_atom_site_fract_x
_atom_site_fract_y
_atom_site_fract_z
_atom_site_U_iso_or_equiv
_atom_site_adp_type
_atom_site_calc_flag
_atom_site_refinement_flags
_atom_site_occupancy
_atom_site_disorder_assembly
_atom_site_disorder_group
C C1 0.74556(11) 0.76275(12) -0.05107(9) 0.0558(4) Uani d . 1 . .
C C2 0.70954(14) 0.75326(14) -0.12399(11) 0.0721(5) Uani d . 1 . .
H H2 0.6629 0.7064 -0.1360 0.087 Uiso calc R 1 . .
C C3 0.74633(15) 0.81610(16) -0.17628(11) 0.0756(6) Uani d . 1 . .
H H3 0.7232 0.8121 -0.2248 0.091 Uiso calc R 1 . .
C C4 0.81734(14) 0.88619(15) -0.15963(10) 0.0687(5) Uani d . 1 . .
H H4 0.8402 0.9274 -0.1971 0.082 Uiso calc R 1 . .
C C5 0.85394(12) 0.89519(12) -0.08888(9) 0.0564(4) Uani d . 1 . .
H H5 0.9015 0.9416 -0.0780 0.068 Uiso calc R 1 . .
C C6 0.81752(10) 0.83235(10) -0.03348(8) 0.0488(4) Uani d . 1 . .
C C7 0.83531(10) 0.81552(10) 0.04340(8) 0.0468(4) Uani d . 1 . .
C C8 0.90579(10) 0.86740(11) 0.09161(8) 0.0462(3) Uani d . 1 . .
C C9 0.97510(11) 0.88338(11) 0.21671(8) 0.0504(4) Uani d . 1 . .
H H9 1.0330 0.9055 0.1899 0.060 Uiso calc R 1 . .
C C10 0.92999(13) 0.97256(12) 0.25396(10) 0.0621(4) Uani d . 1 . .
H H10A 0.8676 0.9543 0.2748 0.075 Uiso calc R 1 . .
H H10B 0.9191 1.0236 0.2171 0.075 Uiso calc R 1 . .
C C11 0.99597(13) 1.01359(12) 0.31674(9) 0.0598(4) Uani d . 1 . .
H H11 1.0101 1.0829 0.3056 0.072 Uiso calc R 1 . .
C C12 0.94672(14) 1.00873(17) 0.39356(11) 0.0790(6) Uani d . 1 . .
H H12A 0.9864 1.0433 0.4297 0.095 Uiso calc R 1 . .
H H12B 0.8844 1.0417 0.3911 0.095 Uiso calc R 1 . .
C C13 0.93215(15) 0.90399(18) 0.41867(10) 0.0805(6) Uani d . 1 . .
H H13A 0.9103 0.9036 0.4700 0.097 Uiso calc R 1 . .
H H13B 0.8822 0.8734 0.3885 0.097 Uiso calc R 1 . .
C C14 1.02409(15) 0.84514(15) 0.41235(10) 0.0717(5) Uani d . 1 . .
H H14A 1.0101 0.7761 0.4217 0.086 Uiso calc R 1 . .
H H14B 1.0698 0.8674 0.4498 0.086 Uiso calc R 1 . .
C C15 1.06939(12) 0.85605(12) 0.33538(9) 0.0551(4) Uani d . 1 . .
H H15 1.1320 0.8218 0.3360 0.066 Uiso calc R 1 . .
C C16 1.00641(12) 0.80833(12) 0.27390(9) 0.0577(4) Uani d . 1 . .
H H16A 1.0431 0.7565 0.2496 0.069 Uiso calc R 1 . .
H H16B 0.9495 0.7786 0.2964 0.069 Uiso calc R 1 . .
C C17 1.16487(14) 1.00376(16) 0.35829(11) 0.0727(5) Uani d . 1 . .
H H17A 1.1482 1.0022 0.4102 0.109 Uiso calc R 1 . .
H H17B 1.1734 1.0710 0.3427 0.109 Uiso calc R 1 . .
H H17C 1.2240 0.9679 0.3505 0.109 Uiso calc R 1 . .
C C18 0.66213(14) 0.62723(14) 0.02181(13) 0.0804(6) Uani d . 1 . .
H H18A 0.6038 0.6371 -0.0063 0.121 Uiso calc R 1 . .
H H18B 0.6463 0.6199 0.0736 0.121 Uiso calc R 1 . .
H H18C 0.6944 0.5688 0.0045 0.121 Uiso calc R 1 . .
N N1 0.72573(9) 0.71193(10) 0.01223(8) 0.0590(4) Uani d . 1 . .
N N2 0.78034(9) 0.74335(9) 0.06993(7) 0.0537(3) Uani d . 1 . .
N N3 0.90949(11) 0.83846(11) 0.16275(7) 0.0585(4) Uani d . 1 . .
H H3N 0.8722(15) 0.7959(15) 0.1777(12) 0.081(7) Uiso d . 1 . .
N N4 1.08735(9) 0.95860(10) 0.31500(7) 0.0529(3) Uani d . 1 . .
O O1 0.95708(9) 0.93278(9) 0.06647(6) 0.0667(4) Uani d . 1 . .

loop_
_atom_site_aniso_label
_atom_site_aniso_U_11
_atom_site_aniso_U_22
_atom_site_aniso_U_33
_atom_site_aniso_U_12
_atom_site_aniso_U_13
_atom_site_aniso_U_23
C1 0.0492(8) 0.0512(8) 0.0671(10) 0.0066(7) -0.0157(7) -0.0113(7)
C2 0.0642(10) 0.0699(11) 0.0823(13) 0.0043(9) -0.0317(10) -0.0195(10)
C3 0.0761(12) 0.0887(13) 0.0618(11) 0.0143(11) -0.0228(9) -0.0127(10)
C4 0.0680(11) 0.0824(12) 0.0556(10) 0.0122(9) -0.0054(8) -0.0073(9)
C5 0.0527(9) 0.0612(9) 0.0553(9) 0.0059(7) -0.0007(7) -0.0096(7)
C6 0.0423(7) 0.0499(8) 0.0543(8) 0.0059(6) -0.0065(6) -0.0127(7)
C7 0.0393(7) 0.0462(7) 0.0549(8) 0.0002(6) -0.0024(6) -0.0102(6)
C8 0.0398(7) 0.0501(8) 0.0488(8) -0.0023(6) 0.0012(6) -0.0093(6)
C9 0.0480(8) 0.0566(8) 0.0465(8) -0.0096(7) -0.0038(6) -0.0062(6)
C10 0.0622(10) 0.0666(10) 0.0576(9) 0.0100(8) -0.0171(8) -0.0080(8)
C11 0.0699(10) 0.0517(8) 0.0579(10) 0.0073(8) -0.0175(8) -0.0093(7)
C12 0.0625(11) 0.1083(16) 0.0660(11) 0.0236(11) -0.0138(9) -0.0354(11)
C13 0.0665(12) 0.1261(18) 0.0488(10) -0.0149(12) 0.0056(8) -0.0097(10)
C14 0.0801(13) 0.0814(12) 0.0535(10) -0.0120(10) -0.0115(9) 0.0095(9)
C15 0.0501(8) 0.0591(9) 0.0560(9) 0.0058(7) -0.0077(7) -0.0004(7)
C16 0.0605(9) 0.0549(9) 0.0577(9) -0.0024(7) -0.0027(7) -0.0041(7)
C17 0.0626(10) 0.0884(13) 0.0671(11) -0.0193(10) -0.0134(9) -0.0071(10)
C18 0.0631(11) 0.0623(10) 0.1158(17) -0.0183(9) -0.0248(11) -0.0011(11)
N1 0.0477(7) 0.0517(7) 0.0776(9) -0.0057(6) -0.0176(6) -0.0085(7)
N2 0.0452(7) 0.0513(7) 0.0647(8) -0.0020(6) -0.0089(6) -0.0064(6)
N3 0.0589(8) 0.0686(9) 0.0481(7) -0.0240(7) -0.0046(6) -0.0035(6)
N4 0.0475(7) 0.0599(8) 0.0512(7) -0.0067(6) -0.0075(5) -0.0039(6)
O1 0.0652(7) 0.0802(8) 0.0545(6) -0.0285(6) -0.0052(5) 0.0006(6)

loop_
_atom_type_symbol
_atom_type_description
_atom_type_scat_dispersion_real
_atom_type_scat_dispersion_imag
_atom_type_scat_source
C C 0.0033 0.0016 'International Tables Vol C Tables 4.2.6.8 and 6.1.1.4'
H H 0.0000 0.0000 'International Tables Vol C Tables 4.2.6.8 and 6.1.1.4'
N N 0.0061 0.0033 'International Tables Vol C Tables 4.2.6.8 and 6.1.1.4'
O O 0.0106 0.0060 'International Tables Vol C Tables 4.2.6.8 and 6.1.1.4'

loop_
_geom_angle_atom_site_label_1
_geom_angle_atom_site_label_2
_geom_angle_atom_site_label_3
_geom_angle_site_symmetry_1
_geom_angle_site_symmetry_3
_geom_angle
_geom_angle_publ_flag
N1 C1 C6 . . 107.14(13) ?
N1 C1 C2 . . 131.47(16) ?
C6 C1 C2 . . 121.35(17) ?
C3 C2 C1 . . 116.86(17) ?
C3 C2 H2 . . 121.6 ?
C1 C2 H2 . . 121.6 ?
C2 C3 C4 . . 122.52(17) ?
C2 C3 H3 . . 118.7 ?
C4 C3 H3 . . 118.7 ?
C5 C4 C3 . . 121.09(19) ?
C5 C4 H4 . . 119.5 ?
C3 C4 H4 . . 119.5 ?
C4 C5 C6 . . 118.09(16) ?
C4 C5 H5 . . 121.0 ?
C6 C5 H5 . . 121.0 ?
C5 C6 C1 . . 120.07(14) ?
C5 C6 C7 . . 136.46(14) ?
C1 C6 C7 . . 103.46(14) ?
N2 C7 C6 . . 111.64(12) ?
N2 C7 C8 . . 121.07(14) ?
C6 C7 C8 . . 127.28(14) ?
O1 C8 N3 . . 122.97(14) ?
O1 C8 C7 . . 120.63(14) ?
N3 C8 C7 . . 116.40(13) y
N3 C9 C16 . . 110.38(13) ?
N3 C9 C10 . . 111.80(13) ?
C16 C9 C10 . . 110.79(13) ?
N3 C9 H9 . . 107.9 ?
C16 C9 H9 . . 107.9 ?
C10 C9 H9 . . 107.9 ?
C9 C10 C11 . . 111.46(13) ?
C9 C10 H10A . . 109.3 ?
C11 C10 H10A . . 109.3 ?
C9 C10 H10B . . 109.3 ?
C11 C10 H10B . . 109.3 ?
H10A C10 H10B . . 108.0 ?
N4 C11 C12 . . 112.16(13) ?
N4 C11 C10 . . 107.86(12) ?
C12 C11 C10 . . 112.15(16) ?
N4 C11 H11 . . 108.2 ?
C12 C11 H11 . . 108.2 ?
C10 C11 H11 . . 108.2 ?
C13 C12 C11 . . 111.61(15) ?
C13 C12 H12A . . 109.3 ?
C11 C12 H12A . . 109.3 ?
C13 C12 H12B . . 109.3 ?
C11 C12 H12B . . 109.3 ?
H12A C12 H12B . . 108.0 ?
C14 C13 C12 . . 111.47(16) ?
C14 C13 H13A . . 109.3 ?
C12 C13 H13A . . 109.3 ?
C14 C13 H13B . . 109.3 ?
C12 C13 H13B . . 109.3 ?
H13A C13 H13B . . 108.0 ?
C13 C14 C15 . . 111.28(15) ?
C13 C14 H14A . . 109.4 ?
C15 C14 H14A . . 109.4 ?
C13 C14 H14B . . 109.4 ?
C15 C14 H14B . . 109.4 ?
H14A C14 H14B . . 108.0 ?
N4 C15 C14 . . 112.94(14) ?
N4 C15 C16 . . 108.35(13) ?
C14 C15 C16 . . 112.13(14) ?
N4 C15 H15 . . 107.7 ?
C14 C15 H15 . . 107.7 ?
C16 C15 H15 . . 107.7 ?
C9 C16 C15 . . 111.39(13) ?
C9 C16 H16A . . 109.3 ?
C15 C16 H16A . . 109.3 ?
C9 C16 H16B . . 109.3 ?
C15 C16 H16B . . 109.3 ?
H16A C16 H16B . . 108.0 ?
N4 C17 H17A . . 109.5 ?
N4 C17 H17B . . 109.5 ?
H17A C17 H17B . . 109.5 ?
N4 C17 H17C . . 109.5 ?
H17A C17 H17C . . 109.5 ?
H17B C17 H17C . . 109.5 ?
N1 C18 H18A . . 109.5 ?
N1 C18 H18B . . 109.5 ?
H18A C18 H18B . . 109.5 ?
N1 C18 H18C . . 109.5 ?
H18A C18 H18C . . 109.5 ?
H18B C18 H18C . . 109.5 ?
N2 N1 C1 . . 111.74(13) ?
N2 N1 C18 . . 119.64(15) ?
C1 N1 C18 . . 128.40(15) ?
C7 N2 N1 . . 106.02(13) y
C8 N3 C9 . . 122.39(14) y
C8 N3 H3N . . 119.7(15) ?
C9 N3 H3N . . 117.8(15) ?
C17 N4 C15 . . 113.03(14) ?
C17 N4 C11 . . 113.97(13) ?
C15 N4 C11 . . 109.48(13) y

loop_
_geom_bond_atom_site_label_1
_geom_bond_atom_site_label_2
_geom_bond_site_symmetry_2
_geom_bond_distance
_geom_bond_publ_flag
C1 N1 . 1.357(2) ?
C1 C6 . 1.405(2) ?
C1 C2 . 1.406(2) ?
C2 C3 . 1.365(3) ?
C2 H2 . 0.9300 ?
C3 C4 . 1.397(3) ?
C3 H3 . 0.9300 ?
C4 C5 . 1.372(2) ?
C4 H4 . 0.9300 ?
C5 C6 . 1.403(2) ?
C5 H5 . 0.9300 ?
C6 C7 . 1.421(2) ?
C7 N2 . 1.3261(19) ?
C7 C8 . 1.4795(19) ?
C8 O1 . 1.2205(18) y
C8 N3 . 1.337(2) y
C9 N3 . 1.4591(19) y
C9 C16 . 1.509(2) ?
C9 C10 . 1.515(2) ?
C9 H9 . 0.9800 ?
C10 C11 . 1.552(2) ?
C10 H10A . 0.9700 ?
C10 H10B . 0.9700 ?
C11 N4 . 1.465(2) y
C11 C12 . 1.539(3) ?
C11 H11 . 0.9800 ?
C12 C13 . 1.503(3) ?
C12 H12A . 0.9700 ?
C12 H12B . 0.9700 ?
C13 C14 . 1.502(3) ?
C13 H13A . 0.9700 ?
C13 H13B . 0.9700 ?
C14 C15 . 1.524(2) ?
C14 H14A . 0.9700 ?
C14 H14B . 0.9700 ?
C15 N4 . 1.459(2) y
C15 C16 . 1.547(2) ?
C15 H15 . 0.9800 ?
C16 H16A . 0.9700 ?
C16 H16B . 0.9700 ?
C17 N4 . 1.457(2) y
C17 H17A . 0.9600 ?
C17 H17B . 0.9600 ?
C17 H17C . 0.9600 ?
C18 N1 . 1.455(2) ?
C18 H18A . 0.9600 ?
C18 H18B . 0.9600 ?
C18 H18C . 0.9600 ?
N1 N2 . 1.3500(18) y
N3 H3N . 0.82(2) ?

loop_
_geom_hbond_atom_site_label_D
_geom_hbond_atom_site_label_H
_geom_hbond_atom_site_label_A
_geom_hbond_site_symmetry_A
_geom_hbond_distance_DH
_geom_hbond_distance_HA
_geom_hbond_distance_DA
_geom_hbond_angle_DHA
N3 H3N N2 . 0.82(2) 2.42(2) 2.7591(17) 106.0(17)
C5 H5 O1 5_775 0.93 2.60 3.520(2) 172.0
C18 H18A O1 4_465 0.96 2.48 3.343(2) 149.3

loop_
_geom_torsion_atom_site_label_1
_geom_torsion_atom_site_label_2
_geom_torsion_atom_site_label_3
_geom_torsion_atom_site_label_4
_geom_torsion_site_symmetry_1
_geom_torsion_site_symmetry_2
_geom_torsion_site_symmetry_3
_geom_torsion_site_symmetry_4
_geom_torsion
_geom_torsion_publ_flag
N1 C1 C2 C3 . . . . -178.88(17) ?
C6 C1 C2 C3 . . . . -1.3(3) ?
C1 C2 C3 C4 . . . . 0.8(3) ?
C2 C3 C4 C5 . . . . 0.0(3) ?
C3 C4 C5 C6 . . . . -0.4(3) ?
C4 C5 C6 C1 . . . . -0.1(2) ?
C4 C5 C6 C7 . . . . 178.40(16) ?
N1 C1 C6 C5 . . . . 179.05(13) ?
C2 C1 C6 C5 . . . . 1.0(2) ?
N1 C1 C6 C7 . . . . 0.13(16) ?
C2 C1 C6 C7 . . . . -177.96(15) ?
C5 C6 C7 N2 . . . . -178.54(16) ?
C1 C6 C7 N2 . . . . 0.10(16) ?
C5 C6 C7 C8 . . . . 0.6(3) ?
C1 C6 C7 C8 . . . . 179.23(14) ?
N2 C7 C8 O1 . . . . 178.94(14) ?
C6 C7 C8 O1 . . . . -0.1(2) ?
N2 C7 C8 N3 . . . . -1.0(2) ?
C6 C7 C8 N3 . . . . 179.97(14) ?
N3 C9 C10 C11 . . . . 174.32(14) ?
C16 C9 C10 C11 . . . . 50.75(19) ?
C9 C10 C11 N4 . . . . 6.0(2) y
C9 C10 C11 C12 . . . . -118.02(17) ?
N4 C11 C12 C13 . . . . -54.7(2) ?
C10 C11 C12 C13 . . . . 66.90(19) ?
C11 C12 C13 C14 . . . . 50.3(2) ?
C12 C13 C14 C15 . . . . -50.5(2) ?
C13 C14 C15 N4 . . . . 55.6(2) y
C13 C14 C15 C16 . . . . -67.2(2) ?
N3 C9 C16 C15 . . . . -175.41(13) ?
C10 C9 C16 C15 . . . . -51.01(18) ?
N4 C15 C16 C9 . . . . -5.56(19) y
C14 C15 C16 C9 . . . . 119.75(16) ?
C6 C1 N1 N2 . . . . -0.32(18) ?
C2 C1 N1 N2 . . . . 177.50(17) ?
C6 C1 N1 C18 . . . . -174.77(16) ?
C2 C1 N1 C18 . . . . 3.1(3) ?
C6 C7 N2 N1 . . . . -0.30(16) ?
C8 C7 N2 N1 . . . . -179.49(12) ?
C1 N1 N2 C7 . . . . 0.39(17) ?
C18 N1 N2 C7 . . . . 175.37(14) ?
O1 C8 N3 C9 . . . . 0.4(2) ?
C7 C8 N3 C9 . . . . -179.65(13) ?
C16 C9 N3 C8 . . . . -148.15(15) ?
C10 C9 N3 C8 . . . . 88.04(19) ?
C14 C15 N4 C17 . . . . 69.64(18) ?
C16 C15 N4 C17 . . . . -165.52(14) ?
C14 C15 N4 C11 . . . . -58.57(17) y
C16 C15 N4 C11 . . . . 66.27(16) y
C12 C11 N4 C17 . . . . -69.98(19) ?
C10 C11 N4 C17 . . . . 166.04(15) ?
C12 C11 N4 C15 . . . . 57.71(17) y
C10 C11 N4 C15 . . . . -66.28(16) y

loop_
_cod_related_entry_id
_cod_related_entry_database
_cod_related_entry_code
1 ChemSpider 3390
